data_2105169
loop_
_publ_author_name
'Tutughamiarso, Maya'
'Egert, Ernst'

_publ_section_title
;
 Cocrystals of 5-fluorocytosine. II. Coformers with variable
 hydrogen-bonding sites
;
_journal_coeditor_code GP5053
_journal_issue 4
_journal_name_full 'Acta Crystallographica Section B'
_journal_page_first 444
_journal_page_last 452
_journal_paper_doi 10.1107/S0108768112029977
_journal_volume 68
_journal_year 2012
_chemical_formula_moiety 'C4 H4 F N3 O, C5 H7 N3 O'
_chemical_formula_sum 'C9 H11 F N6 O2'
_chemical_formula_weight 254.24
_chemical_name_systematic
;
 ?
;
_space_group_IT_number 2
_symmetry_cell_setting triclinic
_symmetry_space_group_name_Hall '-P 1'
_symmetry_space_group_name_H-M 'P -1'
_atom_sites_solution_hydrogens geom
_atom_sites_solution_primary direct
_atom_sites_solution_secondary difmap
_audit_creation_method SHELXL-97
_cell_angle_alpha 75.967(13)
_cell_angle_beta 89.785(13)
_cell_angle_gamma 82.918(13)
_cell_formula_units_Z 2
_cell_length_a 4.5285(7)
_cell_length_b 10.1491(17)
_cell_length_c 12.626(2)
_cell_measurement_reflns_used 3861
_cell_measurement_temperature 173(2)
_cell_measurement_theta_max 25.87
_cell_measurement_theta_min 3.47
_cell_volume 558.47(16)
_computing_cell_refinement 'X-Area (Stoe & Cie, 2001)'
_computing_data_collection 'X-Area (Stoe & Cie, 2001)'
_computing_data_reduction 'X-Area (Stoe & Cie, 2001)'
_computing_molecular_graphics 'Mercury (Macrae et al., 2008) and XP (Sheldrick, 2008)'
_computing_structure_refinement 'SHELXL97 (Sheldrick, 2008)'
_computing_structure_solution 'SHELXS97 (Sheldrick, 2008)'
_diffrn_ambient_temperature 173(2)
_diffrn_measured_fraction_theta_full 0.995
_diffrn_measured_fraction_theta_max 0.992
_diffrn_measurement_device_type 'STOE IPDS II two-circle-diffractometer'
_diffrn_measurement_method \w
_diffrn_radiation_monochromator graphite
_diffrn_radiation_source 'fine-focus sealed tube'
_diffrn_radiation_type MoK\a
_diffrn_radiation_wavelength 0.71073
_diffrn_reflns_av_R_equivalents 0.1130
_diffrn_reflns_av_sigmaI/netI 0.0845
_diffrn_reflns_limit_h_max 5
_diffrn_reflns_limit_h_min -5
_diffrn_reflns_limit_k_max 12
_diffrn_reflns_limit_k_min -11
_diffrn_reflns_limit_l_max 15
_diffrn_reflns_limit_l_min -15
_diffrn_reflns_number 4506
_diffrn_reflns_theta_full 25.00
_diffrn_reflns_theta_max 25.59
_diffrn_reflns_theta_min 3.47
_diffrn_standards_number 0
_exptl_absorpt_coefficient_mu 0.123
_exptl_absorpt_correction_type none
_exptl_crystal_colour colourless
_exptl_crystal_density_diffrn 1.512
_exptl_crystal_density_method 'not measured'
_exptl_crystal_description block
_exptl_crystal_F_000 264
_exptl_crystal_size_max 0.30
_exptl_crystal_size_mid 0.30
_exptl_crystal_size_min 0.30
_refine_diff_density_max 0.320
_refine_diff_density_min -0.312
_refine_ls_extinction_coef 0.09(2)
_refine_ls_extinction_expression Fc^*^=kFc[1+0.001xFc^2^\l^3^/sin(2\q)]^-1/4^
_refine_ls_extinction_method SHELXL
_refine_ls_goodness_of_fit_ref 0.957
_refine_ls_hydrogen_treatment mixed
_refine_ls_matrix_type full
_refine_ls_number_parameters 189
_refine_ls_number_reflns 2099
_refine_ls_number_restraints 0
_refine_ls_restrained_S_all 0.957
_refine_ls_R_factor_all 0.0734
_refine_ls_R_factor_gt 0.0634
_refine_ls_shift/su_max 0.000
_refine_ls_shift/su_mean 0.000
_refine_ls_structure_factor_coef Fsqd
_refine_ls_weighting_details 'calc w=1/[\s^2^(Fo^2^)+(0.1288P)^2^+0.0000P] where P=(Fo^2^+2Fc^2^)/3'
_refine_ls_weighting_scheme calc
_refine_ls_wR_factor_gt 0.1653
_refine_ls_wR_factor_ref 0.1746
_reflns_number_gt 1675
_reflns_number_total 2099
_reflns_threshold_expression I>2sigma(I)
_cod_data_source_file gp5053.cif
_cod_data_source_block IVa
_cod_depositor_comments
;
The following automatic conversions were performed:

'_symmetry_cell_setting' value 'Triclinic' changed to 'triclinic'
according to /home/saulius/struct/CIF-dictionaries/cif_core.dic
dictionary named 'cif_core.dic' version 2.4.2 from 2011-04-26.

Automatic conversion script
Id: cif_fix_values 1891 2012-01-12 08:04:46Z andrius 
;
_cod_database_code 2105169

loop_
_symmetry_equiv_pos_as_xyz
'x, y, z'
'-x, -y, -z'

loop_
_atom_site_type_symbol
_atom_site_label
_atom_site_fract_x
_atom_site_fract_y
_atom_site_fract_z
_atom_site_U_iso_or_equiv
_atom_site_adp_type
_atom_site_calc_flag
_atom_site_refinement_flags
_atom_site_occupancy
_atom_site_symmetry_multiplicity
N N1 0.6949(4) 0.64793(19) 0.94621(13) 0.0305(5) Uani d . 1 1
C C2 0.5925(4) 0.6483(2) 0.84691(17) 0.0269(5) Uani d . 1 1
N N3 0.6565(4) 0.74133(18) 0.75499(14) 0.0271(4) Uani d . 1 1
H H3 0.586(6) 0.736(3) 0.687(2) 0.041(7) Uiso d . 1 1
C C4 0.8347(4) 0.8433(2) 0.75656(16) 0.0277(5) Uani d . 1 1
C C5 0.9394(5) 0.8449(2) 0.86280(16) 0.0308(5) Uani d . 1 1
H H5 1.0570 0.9129 0.8719 0.037 Uiso calc R 1 1
C C6 0.8686(5) 0.7476(2) 0.95109(16) 0.0303(5) Uani d . 1 1
N N21 0.4238(4) 0.5519(2) 0.83545(16) 0.0340(5) Uani d . 1 1
H H21A 0.381(6) 0.482(3) 0.900(2) 0.045(7) Uiso d . 1 1
H H21B 0.349(7) 0.560(3) 0.770(3) 0.049(8) Uiso d . 1 1
O O41 0.8906(3) 0.92251(16) 0.66884(12) 0.0341(4) Uani d . 1 1
C C61 0.9858(6) 0.7410(3) 1.06419(18) 0.0400(6) Uani d . 1 1
H H61A 1.1054 0.8159 1.0611 0.060 Uiso calc R 1 1
H H61B 1.1096 0.6531 1.0924 0.060 Uiso calc R 1 1
H H61C 0.8184 0.7496 1.1125 0.060 Uiso calc R 1 1
N N1' 0.2056(4) 0.62033(19) 0.42542(14) 0.0283(4) Uani d . 1 1
H H1' 0.098(6) 0.556(3) 0.419(2) 0.039(7) Uiso d . 1 1
C C2' 0.2731(4) 0.6363(2) 0.52814(16) 0.0256(5) Uani d . 1 1
N N3' 0.4576(4) 0.72922(17) 0.53736(13) 0.0260(4) Uani d . 1 1
C C4' 0.5685(4) 0.8070(2) 0.44786(17) 0.0250(5) Uani d . 1 1
C C5' 0.4905(5) 0.7911(2) 0.34156(16) 0.0288(5) Uani d . 1 1
C C6' 0.3126(5) 0.6974(2) 0.33332(17) 0.0296(5) Uani d . 1 1
H H6' 0.2620 0.6851 0.2637 0.036 Uiso calc R 1 1
O O21' 0.1652(3) 0.56351(15) 0.61065(11) 0.0303(4) Uani d . 1 1
N N41' 0.7516(4) 0.89500(18) 0.45773(15) 0.0285(5) Uani d . 1 1
H H411 0.826(6) 0.956(3) 0.399(2) 0.037(7) Uiso d . 1 1
H H412 0.789(6) 0.901(3) 0.526(2) 0.043(7) Uiso d . 1 1
F F51' 0.6035(3) 0.87174(14) 0.25321(10) 0.0380(4) Uani d . 1 1

loop_
_atom_site_aniso_label
_atom_site_aniso_U_11
_atom_site_aniso_U_22
_atom_site_aniso_U_33
_atom_site_aniso_U_12
_atom_site_aniso_U_13
_atom_site_aniso_U_23
N1 0.0335(10) 0.0336(10) 0.0241(9) -0.0074(8) -0.0029(7) -0.0046(7)
C2 0.0267(10) 0.0280(11) 0.0255(10) -0.0045(8) -0.0005(7) -0.0051(8)
N3 0.0302(9) 0.0293(10) 0.0222(9) -0.0088(7) -0.0043(7) -0.0043(7)
C4 0.0279(10) 0.0268(10) 0.0287(11) -0.0061(8) -0.0028(8) -0.0060(8)
C5 0.0321(10) 0.0336(11) 0.0288(11) -0.0112(9) -0.0063(8) -0.0077(9)
C6 0.0305(10) 0.0329(11) 0.0280(11) -0.0031(8) -0.0035(8) -0.0089(9)
N21 0.0410(10) 0.0359(11) 0.0253(10) -0.0153(8) -0.0040(8) -0.0023(8)
O41 0.0415(9) 0.0366(9) 0.0254(8) -0.0188(7) -0.0033(6) -0.0029(6)
C61 0.0470(13) 0.0477(14) 0.0267(11) -0.0126(10) -0.0057(9) -0.0085(9)
N1' 0.0291(9) 0.0302(9) 0.0278(9) -0.0085(7) -0.0061(7) -0.0085(7)
C2' 0.0231(9) 0.0262(10) 0.0282(11) -0.0038(8) -0.0051(7) -0.0074(8)
N3' 0.0235(8) 0.0284(9) 0.0271(9) -0.0065(7) -0.0052(7) -0.0068(7)
C4' 0.0225(9) 0.0252(10) 0.0269(10) -0.0011(7) -0.0048(7) -0.0062(8)
C5' 0.0318(10) 0.0297(11) 0.0237(10) -0.0048(8) -0.0023(8) -0.0037(8)
C6' 0.0311(11) 0.0319(11) 0.0271(10) -0.0057(8) -0.0063(8) -0.0088(8)
O21' 0.0316(8) 0.0342(9) 0.0272(8) -0.0149(6) -0.0027(6) -0.0059(6)
N41' 0.0292(9) 0.0320(10) 0.0265(10) -0.0121(7) -0.0025(7) -0.0070(7)
F51' 0.0456(8) 0.0452(8) 0.0255(7) -0.0185(6) 0.0028(5) -0.0069(6)

loop_
_atom_type_symbol
_atom_type_description
_atom_type_scat_dispersion_real
_atom_type_scat_dispersion_imag
_atom_type_scat_source
C C 0.0033 0.0016 'International Tables Vol C Tables 4.2.6.8 and 6.1.1.4'
H H 0.0000 0.0000 'International Tables Vol C Tables 4.2.6.8 and 6.1.1.4'
F F 0.0171 0.0103 'International Tables Vol C Tables 4.2.6.8 and 6.1.1.4'
N N 0.0061 0.0033 'International Tables Vol C Tables 4.2.6.8 and 6.1.1.4'
O O 0.0106 0.0060 'International Tables Vol C Tables 4.2.6.8 and 6.1.1.4'

loop_
_geom_angle_atom_site_label_1
_geom_angle_atom_site_label_2
_geom_angle_atom_site_label_3
_geom_angle
C2 N1 C6 116.15(18)
N1 C2 N21 119.53(19)
N1 C2 N3 122.68(19)
N21 C2 N3 117.78(18)
C2 N3 C4 122.83(18)
C2 N3 H3 119.7(17)
C4 N3 H3 117.4(17)
O41 C4 N3 119.30(18)
O41 C4 C5 126.09(19)
N3 C4 C5 114.61(18)
C6 C5 C4 119.25(19)
C6 C5 H5 120.4
C4 C5 H5 120.4
C5 C6 N1 124.45(18)
C5 C6 C61 121.21(19)
N1 C6 C61 114.34(18)
C2 N21 H21A 119.4(16)
C2 N21 H21B 117(2)
H21A N21 H21B 124(3)
C6 C61 H61A 109.5
C6 C61 H61B 109.5
H61A C61 H61B 109.5
C6 C61 H61C 109.5
H61A C61 H61C 109.5
H61B C61 H61C 109.5
C6' N1' C2' 121.81(18)
C6' N1' H1' 118.5(18)
C2' N1' H1' 119.7(18)
O21' C2' N3' 121.59(17)
O21' C2' N1' 119.28(18)
N3' C2' N1' 119.12(19)
C4' N3' C2' 120.62(17)
N41' C4' N3' 120.17(18)
N41' C4' C5' 120.3(2)
N3' C4' C5' 119.48(19)
C6' C5' F51' 122.49(18)
C6' C5' C4' 119.5(2)
F51' C5' C4' 118.00(19)
C5' C6' N1' 119.44(19)
C5' C6' H6' 120.3
N1' C6' H6' 120.3
C4' N41' H411 124.4(16)
C4' N41' H412 116.1(19)
H411 N41' H412 119(3)

loop_
_geom_bond_atom_site_label_1
_geom_bond_atom_site_label_2
_geom_bond_distance
N1 C2 1.337(3)
N1 C6 1.368(3)
C2 N21 1.348(3)
C2 N3 1.362(3)
N3 C4 1.392(3)
N3 H3 0.93(3)
C4 O41 1.246(3)
C4 C5 1.429(3)
C5 C6 1.365(3)
C5 H5 0.9500
C6 C61 1.509(3)
N21 H21A 0.98(3)
N21 H21B 0.88(3)
C61 H61A 0.9800
C61 H61B 0.9800
C61 H61C 0.9800
N1' C6' 1.359(3)
N1' C2' 1.385(3)
N1' H1' 0.88(3)
C2' O21' 1.258(3)
C2' N3' 1.360(3)
N3' C4' 1.346(3)
C4' N41' 1.319(3)
C4' C5' 1.440(3)
C5' C6' 1.342(3)
C5' F51' 1.354(2)
C6' H6' 0.9500
N41' H411 0.93(3)
N41' H412 0.90(3)

loop_
_geom_hbond_atom_site_label_D
_geom_hbond_atom_site_label_H
_geom_hbond_atom_site_label_A
_geom_hbond_site_symmetry_A
_geom_hbond_distance_DH
_geom_hbond_distance_HA
_geom_hbond_distance_DA
_geom_hbond_angle_DHA
N1' H1' O21' 2_566 0.88(3) 1.90(3) 2.775(2) 172(3)
N41' H411 O41 2_776 0.93(3) 1.94(3) 2.810(2) 154(2)
N41' H412 O41 . 0.90(3) 1.93(3) 2.828(2) 176(3)
N3 H3 N3' . 0.93(3) 2.00(3) 2.930(2) 176(2)
N21 H21A N1 2_667 0.98(3) 2.12(3) 3.090(3) 171(2)
N21 H21B O21' . 0.88(3) 2.17(3) 3.045(2) 176(3)

loop_
_geom_torsion_atom_site_label_1
_geom_torsion_atom_site_label_2
_geom_torsion_atom_site_label_3
_geom_torsion_atom_site_label_4
_geom_torsion
C6 N1 C2 N21 178.94(19)
C6 N1 C2 N3 0.3(3)
N1 C2 N3 C4 0.3(3)
N21 C2 N3 C4 -178.35(18)
C2 N3 C4 O41 178.00(18)
C2 N3 C4 C5 -1.5(3)
O41 C4 C5 C6 -177.3(2)
N3 C4 C5 C6 2.1(3)
C4 C5 C6 N1 -1.7(3)
C4 C5 C6 C61 177.1(2)
C2 N1 C6 C5 0.4(3)
C2 N1 C6 C61 -178.48(19)
C6' N1' C2' O21' 179.10(18)
C6' N1' C2' N3' -1.7(3)
O21' C2' N3' C4' -179.39(17)
N1' C2' N3' C4' 1.4(3)
C2' N3' C4' N41' -178.74(18)
C2' N3' C4' C5' 0.0(3)
N41' C4' C5' C6' 177.53(19)
N3' C4' C5' C6' -1.2(3)
N41' C4' C5' F51' -1.9(3)
N3' C4' C5' F51' 179.40(17)
F51' C5' C6' N1' -179.68(17)
C4' C5' C6' N1' 1.0(3)
C2' N1' C6' C5' 0.5(3)

loop_
_cod_related_entry_id
_cod_related_entry_database
_cod_related_entry_code
1 ChemSpider 30654570
